data_1552501
loop_
_publ_author_name
'Shi, Taoda'
'Wijeratne, E. M. Kithsiri'
'Solano, Cristian'
'Ambrose, Andrew J.'
'Ross, Alison B.'
'Norwood, Charles'
'Orido, Charles K.'
'Grigoryan, Tigran'
'Tillotson, Joseph'
'Kang, Minjin'
'Luo, Gang'
'Keegan, Bradley M.'
'Hu, Wenhao'
'Blagg, Brian S. J.'
'Zhang, Donna D.'
'Gunatilaka, A. A. Leslie'
'Chapman, Eli'

_publ_section_title
;
 An Isoform-Selective PTP1B Inhibitor Derived from Nitrogen-Atom
 Augmentation of Radicicol.
;
_journal_issue 30
_journal_name_full Biochemistry
_journal_page_first 3225
_journal_page_last 3231
_journal_paper_doi 10.1021/acs.biochem.9b00499
_journal_volume 58
_journal_year 2019
_chemical_absolute_configuration ad
_chemical_formula_moiety 'C18 H21 Cl N2 O5'
_chemical_formula_sum 'C18 H21 Cl N2 O5'
_chemical_formula_weight 380.82
_space_group_crystal_system monoclinic
_space_group_IT_number 5
_space_group_name_Hall 'C 2y'
_space_group_name_H-M_alt 'C 1 2 1'
_symmetry_space_group_name_Hall 'C 2y'
_symmetry_space_group_name_H-M 'C 1 2 1'
_atom_sites_solution_hydrogens geom
_atom_sites_solution_primary dual
_audit_creation_date 2018-11-21
_audit_creation_method
;
Olex2 1.2
(compiled 2018.05.29 svn.r3508 for OlexSys, GUI svn.r5506)
;
_cell_angle_alpha 90
_cell_angle_beta 103.59(2)
_cell_angle_gamma 90
_cell_formula_units_Z 4
_cell_length_a 32.35(2)
_cell_length_b 6.672(4)
_cell_length_c 8.016(5)
_cell_measurement_reflns_used 2061
_cell_measurement_temperature 100
_cell_measurement_theta_max 25.221
_cell_measurement_theta_min 2.59
_cell_volume 1681.7(18)
_computing_cell_refinement 'SAINT v8.34A (Bruker, 2013)'
_computing_data_reduction 'SAINT v8.34A (Bruker, 2013)'
_computing_molecular_graphics 'Olex2 (Dolomanov et al., 2009)'
_computing_publication_material 'Olex2 (Dolomanov et al., 2009)'
_computing_structure_refinement 'ShelXL (Sheldrick, 2015)'
_computing_structure_solution 'ShelXT (Sheldrick, 2015)'
_diffrn_ambient_temperature 100
_diffrn_measured_fraction_theta_full 1.000
_diffrn_measured_fraction_theta_max 0.998
_diffrn_measurement_device_type 'Bruker APEX-II CCD'
_diffrn_measurement_method '\f and \w scans'
_diffrn_radiation_type MoK\a
_diffrn_radiation_wavelength 0.71073
_diffrn_reflns_av_R_equivalents 0.0489
_diffrn_reflns_av_unetI/netI 0.0668
_diffrn_reflns_Laue_measured_fraction_full 1.000
_diffrn_reflns_Laue_measured_fraction_max 0.998
_diffrn_reflns_limit_h_max 39
_diffrn_reflns_limit_h_min -39
_diffrn_reflns_limit_k_max 8
_diffrn_reflns_limit_k_min -8
_diffrn_reflns_limit_l_max 9
_diffrn_reflns_limit_l_min -9
_diffrn_reflns_number 10146
_diffrn_reflns_point_group_measured_fraction_full 1.000
_diffrn_reflns_point_group_measured_fraction_max 0.996
_diffrn_reflns_theta_full 25.242
_diffrn_reflns_theta_max 25.751
_diffrn_reflns_theta_min 1.295
_diffrn_standards_number 0
_exptl_absorpt_coefficient_mu 0.262
_exptl_absorpt_correction_T_max 0.7453
_exptl_absorpt_correction_T_min 0.6527
_exptl_absorpt_correction_type multi-scan
_exptl_absorpt_process_details
'SADABS-2014/5 (Bruker,2014/5) was used for absorption correction. wR2(int) was 0.0551 before and 0.0484 after correction. The Ratio of minimum to maximum transmission is 0.8758. The \l/2 correction factor is 0.00150.'
_exptl_crystal_colour 'metallic light colourless'
_exptl_crystal_colour_lustre metallic
_exptl_crystal_colour_modifier light
_exptl_crystal_colour_primary colourless
_exptl_crystal_density_diffrn 1.504
_exptl_crystal_description plate
_exptl_crystal_F_000 800
_exptl_crystal_size_max 0.35
_exptl_crystal_size_mid 0.2
_exptl_crystal_size_min 0.02
_refine_diff_density_max 0.277
_refine_diff_density_min -0.242
_refine_diff_density_rms 0.057
_refine_ls_abs_structure_details
;
 Flack x determined using 913 quotients [(I+)-(I-)]/[(I+)+(I-)]
 (Parsons, Flack and Wagner, Acta Cryst. B69 (2013) 249-259).
;
_refine_ls_abs_structure_Flack 0.14(5)
_refine_ls_extinction_method none
_refine_ls_goodness_of_fit_ref 0.802
_refine_ls_hydrogen_treatment constr
_refine_ls_matrix_type full
_refine_ls_number_parameters 240
_refine_ls_number_reflns 3212
_refine_ls_number_restraints 1
_refine_ls_restrained_S_all 0.802
_refine_ls_R_factor_all 0.0663
_refine_ls_R_factor_gt 0.0430
_refine_ls_shift/su_max 0.000
_refine_ls_shift/su_mean 0.000
_refine_ls_structure_factor_coef Fsqd
_refine_ls_weighting_details 'w=1/[\s^2^(Fo^2^)+(0.1000P)^2^] where P=(Fo^2^+2Fc^2^)/3'
_refine_ls_weighting_scheme calc
_refine_ls_wR_factor_gt 0.1062
_refine_ls_wR_factor_ref 0.1227
_reflns_Friedel_coverage 0.829
_reflns_Friedel_fraction_full 1.000
_reflns_Friedel_fraction_max 0.993
_reflns_number_gt 2540
_reflns_number_total 3212
_reflns_threshold_expression 'I > 2\s(I)'
_cod_data_source_file bi9b00499_si_002.cif
_cod_data_source_block mo_ts100k_0ma
_cod_original_cell_volume 1681.6(18)
_cod_database_code 1552501
_shelx_shelxl_version_number 2014/7
_shelx_space_group_comment
;
The symmetry employed for this shelxl refinement is uniquely defined
by the following loop, which should always be used as a source of
symmetry information in preference to the above space-group names.
They are only intended as comments.
;
_shelx_estimated_absorpt_t_max 0.987
_shelx_estimated_absorpt_t_min 0.914
_olex2_refinement_description
;
1. Fixed Uiso
 At 1.2 times of:
  All C(H) groups, All C(H,H) groups
 At 1.5 times of:
  All C(H,H,H) groups, All O(H) groups
2.a Ternary CH refined with riding coordinates:
 C17(H17), C11(H11), C14(H14), C15(H15)
2.b Secondary CH2 refined with riding coordinates:
 C13(H13A,H13B), C16(H16A,H16B), C10(H10A,H10B), C12(H12A,H12B)
2.c Aromatic/amide H refined with riding coordinates:
 C4(H4A), C8(H8)
2.d Idealised Me refined as rotating group:
 C18(H18A,H18B,H18C)
2.e Idealised tetrahedral OH refined as rotating group:
 O3(H3), O5(H5), O4(H4), O2(H2)
;
_olex2_submission_special_instructions 'No special instructions were received'

loop_
_space_group_symop_operation_xyz
'x, y, z'
'-x, y, -z'
'x+1/2, y+1/2, z'
'-x+1/2, y+1/2, -z'

loop_
_atom_site_label
_atom_site_type_symbol
_atom_site_fract_x
_atom_site_fract_y
_atom_site_fract_z
_atom_site_U_iso_or_equiv
_atom_site_adp_type
_atom_site_occupancy
_atom_site_site_symmetry_order
_atom_site_calc_flag
_atom_site_refinement_flags_posn
Cl1 Cl 0.19612(3) 0.75307(17) 0.53512(13) 0.0150(3) Uani 1 1 d .
O1 O 0.35810(10) 0.8070(5) 0.2123(4) 0.0158(8) Uani 1 1 d .
O3 O 0.15881(9) 0.7537(7) 0.1701(4) 0.0193(7) Uani 1 1 d .
H3 H 0.1492 0.7235 0.0666 0.029 Uiso 1 1 calc GR
O5 O 0.37754(10) 0.2089(5) 0.1620(4) 0.0197(9) Uani 1 1 d .
H5 H 0.3757 0.0906 0.1953 0.030 Uiso 1 1 calc GR
O4 O 0.40782(11) 0.3655(5) 0.6738(4) 0.0187(8) Uani 1 1 d .
H4 H 0.3833 0.3259 0.6763 0.028 Uiso 1 1 calc GR
O2 O 0.28748(10) 0.7692(7) -0.0168(4) 0.0190(7) Uani 1 1 d .
H2 H 0.3138 0.7575 0.0232 0.029 Uiso 1 1 calc GR
N1 N 0.35655(11) 0.7780(7) 0.4934(5) 0.0132(8) Uani 1 1 d .
N2 N 0.40115(12) 0.8064(5) 0.5472(5) 0.0121(9) Uani 1 1 d .
C5 C 0.20219(13) 0.7572(9) 0.2052(5) 0.0143(9) Uani 1 1 d .
C7 C 0.26905(13) 0.7608(9) 0.4207(5) 0.0123(8) Uani 1 1 d .
C3 C 0.26728(14) 0.7658(9) 0.1132(5) 0.0148(9) Uani 1 1 d .
C2 C 0.29078(13) 0.7675(9) 0.2862(5) 0.0127(9) Uani 1 1 d .
C4 C 0.22379(14) 0.7623(9) 0.0735(5) 0.0154(9) Uani 1 1 d .
H4A H 0.2084 0.7634 -0.0430 0.018 Uiso 1 1 calc R
C1 C 0.33640(15) 0.7847(7) 0.3249(5) 0.0143(10) Uani 1 1 d .
C8 C 0.29367(13) 0.7588(9) 0.5952(5) 0.0127(9) Uani 1 1 d .
H8 H 0.2797 0.7517 0.6870 0.015 Uiso 1 1 calc R
C6 C 0.22433(13) 0.7557(9) 0.3747(5) 0.0135(9) Uani 1 1 d .
C13 C 0.46794(15) 0.6657(8) 0.6567(6) 0.0189(11) Uani 1 1 d .
H13A H 0.4836 0.5378 0.6828 0.023 Uiso 1 1 calc R
H13B H 0.4871 0.7668 0.6244 0.023 Uiso 1 1 calc R
C17 C 0.42049(14) 0.2798(9) 0.2234(6) 0.0165(10) Uani 1 1 d .
H17 H 0.4219 0.4217 0.1847 0.020 Uiso 1 1 calc R
C11 C 0.40957(16) 0.8444(7) 0.7359(6) 0.0164(11) Uani 1 1 d .
H11 H 0.4132 0.9916 0.7578 0.020 Uiso 1 1 calc R
C16 C 0.43263(14) 0.2757(9) 0.4194(6) 0.0182(10) Uani 1 1 d .
H16A H 0.4635 0.3032 0.4590 0.022 Uiso 1 1 calc R
H16B H 0.4274 0.1395 0.4588 0.022 Uiso 1 1 calc R
C10 C 0.36992(13) 0.7713(9) 0.7927(5) 0.0145(9) Uani 1 1 d .
H10A H 0.3745 0.6362 0.8449 0.017 Uiso 1 1 calc R
H10B H 0.3622 0.8650 0.8762 0.017 Uiso 1 1 calc R
C9 C 0.33638(14) 0.7669(9) 0.6289(5) 0.0129(9) Uani 1 1 d .
C12 C 0.45188(14) 0.7374(9) 0.8119(6) 0.0181(10) Uani 1 1 d .
H12A H 0.4725 0.8308 0.8831 0.022 Uiso 1 1 calc R
H12B H 0.4475 0.6224 0.8837 0.022 Uiso 1 1 calc R
C14 C 0.42792(14) 0.6371(7) 0.5108(6) 0.0139(11) Uani 1 1 d .
H14 H 0.4356 0.6644 0.3992 0.017 Uiso 1 1 calc R
C15 C 0.40820(17) 0.4272(7) 0.5023(6) 0.0151(11) Uani 1 1 d .
H15 H 0.3782 0.4342 0.4328 0.018 Uiso 1 1 calc R
C18 C 0.45072(18) 0.1542(9) 0.1470(7) 0.0287(13) Uani 1 1 d .
H18A H 0.4498 0.0147 0.1842 0.043 Uiso 1 1 calc GR
H18B H 0.4797 0.2063 0.1861 0.043 Uiso 1 1 calc GR
H18C H 0.4421 0.1608 0.0215 0.043 Uiso 1 1 calc GR

loop_
_atom_site_aniso_label
_atom_site_aniso_U_11
_atom_site_aniso_U_22
_atom_site_aniso_U_33
_atom_site_aniso_U_23
_atom_site_aniso_U_13
_atom_site_aniso_U_12
Cl1 0.0172(5) 0.0176(6) 0.0118(5) -0.0001(6) 0.0065(4) 0.0003(6)
O1 0.0190(17) 0.019(2) 0.0122(17) 0.0009(14) 0.0095(14) -0.0010(13)
O3 0.0170(16) 0.0274(18) 0.0127(15) -0.001(2) 0.0017(12) 0.001(2)
O5 0.0205(18) 0.022(2) 0.0142(18) 0.0000(15) 0.0000(14) -0.0036(14)
O4 0.022(2) 0.0223(19) 0.0133(19) 0.0001(15) 0.0076(15) -0.0046(16)
O2 0.0189(16) 0.0302(19) 0.0094(14) -0.001(2) 0.0062(12) -0.003(2)
N1 0.0139(18) 0.016(2) 0.0105(18) -0.0001(19) 0.0046(15) 0.000(2)
N2 0.012(2) 0.012(2) 0.012(2) -0.0019(15) 0.0025(16) -0.0035(15)
C5 0.014(2) 0.012(2) 0.016(2) -0.002(3) 0.0024(17) 0.001(3)
C7 0.017(2) 0.0081(19) 0.011(2) -0.001(2) 0.0032(17) 0.001(3)
C3 0.022(2) 0.014(2) 0.009(2) 0.001(3) 0.0067(18) -0.001(3)
C2 0.016(2) 0.012(2) 0.011(2) -0.002(2) 0.0056(17) -0.002(3)
C4 0.020(2) 0.017(2) 0.009(2) 0.004(3) 0.0023(17) 0.004(3)
C1 0.022(2) 0.011(3) 0.009(2) 0.001(2) 0.0028(19) -0.003(2)
C8 0.018(2) 0.012(2) 0.010(2) -0.001(2) 0.0056(17) -0.001(3)
C6 0.020(2) 0.010(2) 0.013(2) 0.003(3) 0.0088(18) 0.001(3)
C13 0.015(3) 0.021(3) 0.020(3) -0.003(2) 0.003(2) -0.002(2)
C17 0.017(2) 0.016(3) 0.015(2) -0.004(2) 0.0014(18) -0.004(2)
C11 0.017(3) 0.017(2) 0.014(3) -0.004(2) 0.004(2) -0.006(2)
C16 0.017(2) 0.016(2) 0.022(2) -0.004(2) 0.0056(19) -0.001(2)
C10 0.018(2) 0.015(2) 0.011(2) -0.003(2) 0.0049(18) -0.001(3)
C9 0.022(2) 0.011(2) 0.008(2) 0.003(2) 0.0082(18) 0.001(3)
C12 0.019(2) 0.021(3) 0.013(2) -0.004(2) 0.0029(18) 0.002(3)
C14 0.015(3) 0.014(2) 0.013(3) -0.003(2) 0.005(2) -0.001(2)
C15 0.021(3) 0.015(2) 0.011(3) -0.002(2) 0.006(2) -0.001(2)
C18 0.027(3) 0.038(3) 0.024(3) -0.010(3) 0.011(3) 0.004(3)

loop_
_atom_type_symbol
_atom_type_description
_atom_type_scat_dispersion_real
_atom_type_scat_dispersion_imag
_atom_type_scat_source
C C 0.0033 0.0016 'International Tables Vol C Tables 4.2.6.8 and 6.1.1.4'
H H 0.0000 0.0000 'International Tables Vol C Tables 4.2.6.8 and 6.1.1.4'
Cl Cl 0.1484 0.1585 'International Tables Vol C Tables 4.2.6.8 and 6.1.1.4'
N N 0.0061 0.0033 'International Tables Vol C Tables 4.2.6.8 and 6.1.1.4'
O O 0.0106 0.0060 'International Tables Vol C Tables 4.2.6.8 and 6.1.1.4'

loop_
_geom_angle_atom_site_label_1
_geom_angle_atom_site_label_2
_geom_angle_atom_site_label_3
_geom_angle
C5 O3 H3 109.5
C17 O5 H5 109.5
C15 O4 H4 109.5
C3 O2 H2 109.5
C1 N1 N2 121.0(3)
C1 N1 C9 125.1(4)
C9 N1 N2 113.5(3)
N1 N2 C11 105.1(3)
N1 N2 C14 115.8(4)
C14 N2 C11 110.5(4)
O3 C5 C4 121.1(4)
O3 C5 C6 118.3(4)
C6 C5 C4 120.6(4)
C2 C7 C8 118.6(4)
C6 C7 C2 117.7(4)
C6 C7 C8 123.7(4)
O2 C3 C2 120.5(4)
O2 C3 C4 118.5(4)
C4 C3 C2 121.0(4)
C7 C2 C1 120.3(4)
C3 C2 C7 119.7(4)
C3 C2 C1 119.9(4)
C5 C4 H4A 120.2
C3 C4 C5 119.6(4)
C3 C4 H4A 120.2
O1 C1 N1 119.6(4)
O1 C1 C2 124.3(4)
N1 C1 C2 116.1(4)
C7 C8 H8 119.9
C9 C8 C7 120.2(4)
C9 C8 H8 119.9
C5 C6 Cl1 119.1(3)
C5 C6 C7 121.5(4)
C7 C6 Cl1 119.4(3)
H13A C13 H13B 108.7
C12 C13 H13A 110.6
C12 C13 H13B 110.6
C12 C13 C14 105.7(4)
C14 C13 H13A 110.6
C14 C13 H13B 110.6
O5 C17 H17 108.4
O5 C17 C16 109.8(4)
O5 C17 C18 110.0(4)
C16 C17 H17 108.4
C18 C17 H17 108.4
C18 C17 C16 111.7(4)
N2 C11 H11 109.3
N2 C11 C10 106.2(4)
N2 C11 C12 104.8(4)
C10 C11 H11 109.3
C12 C11 H11 109.3
C12 C11 C10 117.5(4)
C17 C16 H16A 108.8
C17 C16 H16B 108.8
C17 C16 C15 113.7(4)
H16A C16 H16B 107.7
C15 C16 H16A 108.8
C15 C16 H16B 108.8
C11 C10 H10A 111.1
C11 C10 H10B 111.1
H10A C10 H10B 109.1
C9 C10 C11 103.3(4)
C9 C10 H10A 111.1
C9 C10 H10B 111.1
N1 C9 C10 107.9(4)
C8 C9 N1 119.5(4)
C8 C9 C10 132.6(4)
C13 C12 C11 105.3(4)
C13 C12 H12A 110.7
C13 C12 H12B 110.7
C11 C12 H12A 110.7
C11 C12 H12B 110.7
H12A C12 H12B 108.8
N2 C14 C13 100.4(4)
N2 C14 H14 108.4
N2 C14 C15 116.4(4)
C13 C14 H14 108.4
C15 C14 C13 114.4(4)
C15 C14 H14 108.4
O4 C15 C16 110.4(4)
O4 C15 C14 108.4(4)
O4 C15 H15 108.7
C16 C15 C14 111.8(4)
C16 C15 H15 108.7
C14 C15 H15 108.7
C17 C18 H18A 109.5
C17 C18 H18B 109.5
C17 C18 H18C 109.5
H18A C18 H18B 109.5
H18A C18 H18C 109.5
H18B C18 H18C 109.5

loop_
_geom_bond_atom_site_label_1
_geom_bond_atom_site_label_2
_geom_bond_distance
Cl1 C6 1.743(4)
O1 C1 1.275(5)
O3 H3 0.8400
O3 C5 1.365(5)
O5 H5 0.8400
O5 C17 1.441(6)
O4 H4 0.8400
O4 C15 1.437(6)
O2 H2 0.8400
O2 C3 1.354(5)
N1 N2 1.418(5)
N1 C1 1.356(6)
N1 C9 1.395(5)
N2 C11 1.494(6)
N2 C14 1.493(6)
C5 C4 1.397(6)
C5 C6 1.379(6)
C7 C2 1.420(5)
C7 C8 1.438(6)
C7 C6 1.407(6)
C3 C2 1.416(6)
C3 C4 1.368(6)
C2 C1 1.439(6)
C4 H4A 0.9500
C8 H8 0.9500
C8 C9 1.345(6)
C13 H13A 0.9900
C13 H13B 0.9900
C13 C12 1.533(6)
C13 C14 1.539(6)
C17 H17 1.0000
C17 C16 1.528(6)
C17 C18 1.521(7)
C11 H11 1.0000
C11 C10 1.538(6)
C11 C12 1.537(7)
C16 H16A 0.9900
C16 H16B 0.9900
C16 C15 1.528(7)
C10 H10A 0.9900
C10 H10B 0.9900
C10 C9 1.494(6)
C12 H12A 0.9900
C12 H12B 0.9900
C14 H14 1.0000
C14 C15 1.534(7)
C15 H15 1.0000
C18 H18A 0.9800
C18 H18B 0.9800
C18 H18C 0.9800
